data_9009610
loop_
_publ_author_name
'Effenberger, H.'
'Mereiter, K.'
'Pimminger, M.'
'Zemann, J.'

_publ_section_title
;
 Machatschkiite: Crystal structure and revision of the chemical formula
;
_journal_name_full 'Tschermaks Mineralogische und Petrographische Mitteilungen'
_journal_page_first 145
_journal_page_last 155
_journal_volume 30
_journal_year 1982
_chemical_compound_source '"Grube Anton" Heubachtal, Schiltach, Black Forest, Germany'
_chemical_formula_sum 'As4 Ca6 H33 O35 P'
_chemical_name_mineral Machatschkiite
_space_group_IT_number 161
_symmetry_space_group_name_Hall 'R 3 -2"c'
_symmetry_space_group_name_H-M 'R 3 c :H'
_cell_angle_alpha 90
_cell_angle_beta 90
_cell_angle_gamma 120
_cell_formula_units_Z 6
_cell_length_a 15.127
_cell_length_b 15.127
_cell_length_c 22.4710
_cell_volume 4453.061
_database_code_amcsd 0015688
_exptl_crystal_density_diffrn 2.605
_cod_original_sg_symbol_H-M 'R 3 c'
_cod_original_formula_sum 'Ca6 As4 P O35 H33'
_cod_database_code 9009610

loop_
_space_group_symop_operation_xyz
x,y,z
2/3+x,1/3+y,1/3+z
1/3+x,2/3+y,2/3+z
x,x-y,1/2+z
2/3+x,1/3+x-y,5/6+z
1/3+x,2/3+x-y,1/6+z
-y,-x,1/2+z
2/3-y,1/3-x,5/6+z
1/3-y,2/3-x,1/6+z
-x+y,y,1/2+z
2/3-x+y,1/3+y,5/6+z
1/3-x+y,2/3+y,1/6+z
-y,x-y,z
2/3-y,1/3+x-y,1/3+z
1/3-y,2/3+x-y,2/3+z
-x+y,-x,z
2/3-x+y,1/3-x,1/3+z
1/3-x+y,2/3-x,2/3+z

loop_
_atom_site_aniso_label
_atom_site_aniso_U_11
_atom_site_aniso_U_22
_atom_site_aniso_U_33
_atom_site_aniso_U_12
_atom_site_aniso_U_13
_atom_site_aniso_U_23
Ca1 0.01765 0.01330 0.01816 0.00817 0.00015 0.00164
Ca2 0.01921 0.01174 0.01484 0.00956 -0.00060 -0.00030
As1 0.00922 0.00904 0.01228 0.00530 0.00015 -0.00164

loop_
_atom_site_label
_atom_site_fract_x
_atom_site_fract_y
_atom_site_fract_z
_atom_site_U_iso_or_equiv
_atom_site_type_symbol
_atom_site_attached_hydrogens
Ca1 0.87110 0.30780 0.66290 0.01621 Ca 0
Ca2 0.51660 0.71410 0.83030 0.01456 Ca 0
As1 0.54940 0.96420 0.87600 0.00988 As 0
As2 0.33333 0.66667 0.70530 0.01153 As 0
PX 0.33333 0.66667 0.91280 0.00760 P 0
O11 0.59110 0.87900 0.87320 0.01773 O 0
O12 0.52310 0.98850 0.94430 0.01520 O 0
O-H13 0.65800 0.07250 0.85120 0.01773 O 1
O14 0.45750 0.93510 0.82640 0.01773 O 0
O21 0.33333 0.66667 0.63200 0.03293 O 0
O22 0.45370 0.70790 0.73070 0.01267 O 0
O31 0.33333 0.66667 0.84310 0.01140 O 0
O32 0.42650 0.66140 0.93080 0.01773 O 0
Wat1 0.93150 0.48980 0.65480 0.01900 O 2
Wat2 0.89630 0.37330 0.76490 0.03166 O 2
Wat3 0.96760 0.36900 0.57000 0.01773 O 2
Wat4 0.71730 0.21460 0.72190 0.02280 O 2
Wat5 0.86830 0.29160 0.88920 0.02406 O 2

loop_
_cod_changelog_entry_id
_cod_changelog_entry_author
_cod_changelog_entry_date
_cod_changelog_entry_text
1
;cod-tools version 3.8.0
Id: cif_guess_AMCSD_atom_types 9574 2023-05-10 09:00:05Z saulius
;
2023-05-10T18:52:02+03:00
;Derived atom types and hydrogen counts
from atom names that follow the AMCSD naming convention
(Wat == water, O-H == hydroxyl).
;

loop_
_cod_related_entry_id
_cod_related_entry_database
_cod_related_entry_code
1 AMCSD 0015688
